data_4331955
loop_
_publ_author_name
'Chen, Wanzhi'
'Liu, Fenghui'
'Xu, Duanjun'
'Matsumoto, Kazuko'
'Kishi, Shinobu'
'Kato, Masako'

_publ_section_title
;
 Luminescent Amidate-Bridged One-Dimensional
 Platinum(II)&#x2212;Thallium(I) Coordination Polymers Assembled via
 Metallophilic Attraction
;
_journal_issue 14
_journal_name_full 'Inorganic Chemistry'
_journal_page_first 5552
_journal_page_last 5560
_journal_paper_doi 10.1021/ic051932c
_journal_volume 45
_journal_year 2006
_chemical_formula_sum 'C26 H64 F12 N8 O6 P2 Pt2 Tl2'
_chemical_formula_weight 1673.71
_chemical_name_systematic
; 
 ? 
;
_space_group_IT_number 14
_symmetry_cell_setting monoclinic
_symmetry_space_group_name_Hall '-P 2yn'
_symmetry_space_group_name_H-M 'P 1 21/n 1'
_atom_sites_solution_hydrogens geom
_atom_sites_solution_primary direct
_atom_sites_solution_secondary difmap
_audit_creation_method SHELXL-97
_cell_angle_alpha 90.00
_cell_angle_beta 93.902(9)
_cell_angle_gamma 90.00
_cell_formula_units_Z 4
_cell_length_a 11.355(5)
_cell_length_b 18.429(9)
_cell_length_c 23.308(11)
_cell_measurement_temperature 153(2)
_cell_volume 4866(4)
_computing_cell_refinement 'Bruker SMART'
_computing_data_collection 'Bruker SMART'
_computing_data_reduction 'Bruker SAINT'
_computing_molecular_graphics 'Bruker SHELXTL'
_computing_publication_material 'Bruker SHELXTL'
_computing_structure_refinement 'SHELXL-97 (Sheldrick, 1997)'
_computing_structure_solution 'SHELXS-97 (Sheldrick, 1990)'
_diffrn_ambient_temperature 153(2)
_diffrn_measured_fraction_theta_full 0.995
_diffrn_measured_fraction_theta_max 0.995
_diffrn_measurement_device_type 'CCD area detector'
_diffrn_measurement_method 'phi and omega scans'
_diffrn_radiation_monochromator graphite
_diffrn_radiation_source 'fine-focus sealed tube'
_diffrn_radiation_type MoK\a
_diffrn_radiation_wavelength 0.71073
_diffrn_reflns_av_R_equivalents 0.0691
_diffrn_reflns_av_sigmaI/netI 0.0631
_diffrn_reflns_limit_h_max 13
_diffrn_reflns_limit_h_min -14
_diffrn_reflns_limit_k_max 22
_diffrn_reflns_limit_k_min -22
_diffrn_reflns_limit_l_max 25
_diffrn_reflns_limit_l_min -28
_diffrn_reflns_number 27228
_diffrn_reflns_theta_full 26.00
_diffrn_reflns_theta_max 26.00
_diffrn_reflns_theta_min 1.41
_exptl_absorpt_coefficient_mu 12.489
_exptl_absorpt_correction_T_max 0.2738
_exptl_absorpt_correction_T_min 0.0690
_exptl_absorpt_correction_type multi-scan
_exptl_absorpt_process_details sadabs
_exptl_crystal_colour yellow
_exptl_crystal_density_diffrn 2.285
_exptl_crystal_density_method 'not measured'
_exptl_crystal_description needle
_exptl_crystal_F_000 3120
_exptl_crystal_size_max 0.46
_exptl_crystal_size_mid 0.17
_exptl_crystal_size_min 0.14
_refine_diff_density_max 1.092
_refine_diff_density_min -1.623
_refine_diff_density_rms 0.191
_refine_ls_extinction_method none
_refine_ls_goodness_of_fit_ref 1.027
_refine_ls_hydrogen_treatment constr
_refine_ls_matrix_type full
_refine_ls_number_parameters 523
_refine_ls_number_reflns 9515
_refine_ls_number_restraints 0
_refine_ls_restrained_S_all 1.027
_refine_ls_R_factor_all 0.0614
_refine_ls_R_factor_gt 0.0339
_refine_ls_shift/su_max 0.002
_refine_ls_shift/su_mean 0.000
_refine_ls_structure_factor_coef Fsqd
_refine_ls_weighting_details 'calc w=1/[\s^2^(Fo^2^)+(0.0374P)^2^+0.0000P] where P=(Fo^2^+2Fc^2^)/3'
_refine_ls_weighting_scheme calc
_refine_ls_wR_factor_gt 0.0831
_refine_ls_wR_factor_ref 0.0926
_reflns_number_gt 6528
_reflns_number_total 9515
_reflns_threshold_expression >2sigma(I)
_cod_data_source_file ic051932csup1.cif
_cod_data_source_block pttlpz
_cod_original_sg_symbol_H-M P2(1)/n
_cod_database_code 4331955

loop_
_symmetry_equiv_pos_as_xyz
'x, y, z'
'-x+1/2, y+1/2, -z+1/2'
'-x, -y, -z'
'x-1/2, -y-1/2, z-1/2'

loop_
_atom_site_label
_atom_site_type_symbol
_atom_site_fract_x
_atom_site_fract_y
_atom_site_fract_z
_atom_site_U_iso_or_equiv
_atom_site_adp_type
_atom_site_occupancy
_atom_site_symmetry_multiplicity
_atom_site_calc_flag
_atom_site_refinement_flags
Pt1 Pt 0.29015(3) 0.255569(16) 0.206842(13) 0.02253(9) Uani 1 1 d .
Pt2 Pt 0.78240(3) 0.255518(17) 0.229137(13) 0.02352(9) Uani 1 1 d .
Tl1 Tl 0.53634(3) 0.304137(17) 0.223428(15) 0.03085(9) Uani 1 1 d .
Tl2 Tl 1.03637(3) 0.210900(18) 0.213610(15) 0.03332(10) Uani 1 1 d .
P1 P 0.6964(2) 0.33197(15) 0.43270(11) 0.0446(7) Uani 1 1 d .
P2 P 0.5504(3) 0.51389(17) 0.16979(14) 0.0597(8) Uani 1 1 d .
F1 F 0.6561(8) 0.3466(4) 0.3670(3) 0.113(3) Uani 1 1 d .
F2 F 0.6681(9) 0.2510(4) 0.4224(3) 0.122(3) Uani 1 1 d .
F3 F 0.5712(6) 0.3476(4) 0.4513(3) 0.103(3) Uani 1 1 d .
F4 F 0.8153(6) 0.3161(5) 0.4088(4) 0.132(4) Uani 1 1 d .
F5 F 0.7227(9) 0.4116(4) 0.4416(3) 0.137(4) Uani 1 1 d .
F6 F 0.7363(7) 0.3172(4) 0.4955(3) 0.106(3) Uani 1 1 d .
F7 F 0.5574(10) 0.4500(5) 0.1285(4) 0.157(4) Uani 1 1 d .
F8 F 0.4505(6) 0.4730(4) 0.1978(3) 0.092(2) Uani 1 1 d .
F9 F 0.6403(8) 0.4693(5) 0.2110(5) 0.149(4) Uani 1 1 d .
F10 F 0.6552(7) 0.5538(5) 0.1405(3) 0.122(3) Uani 1 1 d .
F11 F 0.4658(9) 0.5514(7) 0.1270(6) 0.198(6) Uani 1 1 d .
F12 F 0.5554(13) 0.5715(5) 0.2154(5) 0.215(7) Uani 1 1 d .
N1 N 0.3449(5) 0.1584(3) 0.2344(3) 0.0276(16) Uani 1 1 d .
H1 H 0.3082 0.1204 0.2189 0.033 Uiso 1 1 calc R
N2 N 0.2750(6) 0.2850(4) 0.2893(3) 0.0277(16) Uani 1 1 d .
H2 H 0.3406 0.2860 0.3116 0.033 Uiso 1 1 calc R
N3 N 0.2314(6) 0.3558(3) 0.1800(3) 0.0294(16) Uani 1 1 d .
H3A H 0.1887 0.3761 0.2076 0.044 Uiso 1 1 d R
H3B H 0.1851 0.3512 0.1468 0.044 Uiso 1 1 d R
H3C H 0.2943 0.3847 0.1738 0.044 Uiso 1 1 d R
N4 N 0.3115(6) 0.2216(3) 0.1240(3) 0.0288(16) Uani 1 1 d .
H4D H 0.3897 0.2213 0.1177 0.043 Uiso 1 1 d R
H4E H 0.2728 0.2525 0.0987 0.043 Uiso 1 1 d R
H4F H 0.2815 0.1761 0.1189 0.043 Uiso 1 1 d R
N5 N 0.7237(6) 0.1648(4) 0.1898(3) 0.0299(16) Uani 1 1 d .
H5 H 0.7589 0.1242 0.2012 0.036 Uiso 1 1 calc R
N6 N 0.7962(5) 0.2991(3) 0.1512(3) 0.0270(15) Uani 1 1 d .
H6 H 0.7304 0.3030 0.1292 0.032 Uiso 1 1 calc R
N7 N 0.8436(5) 0.3507(3) 0.2676(3) 0.0296(16) Uani 1 1 d .
H7A H 0.9220 0.3463 0.2780 0.044 Uiso 1 1 d R
H7B H 0.8037 0.3595 0.2995 0.044 Uiso 1 1 d R
H7C H 0.8321 0.3882 0.2424 0.044 Uiso 1 1 d R
N8 N 0.7605(6) 0.2070(4) 0.3081(3) 0.0295(16) Uani 1 1 d .
H8A H 0.6850 0.1908 0.3090 0.044 Uiso 1 1 d R
H8B H 0.7757 0.2399 0.3367 0.044 Uiso 1 1 d R
H8C H 0.8113 0.1689 0.3131 0.044 Uiso 1 1 d R
O1 O 0.5003(5) 0.1947(3) 0.2923(2) 0.0331(14) Uani 1 1 d .
O2 O 0.0831(5) 0.3114(3) 0.2844(2) 0.0368(15) Uani 1 1 d .
O3 O 0.5714(5) 0.2112(3) 0.1373(2) 0.0321(14) Uani 1 1 d .
O4 O 0.9869(5) 0.3272(3) 0.1581(2) 0.0393(15) Uani 1 1 d .
O5 O 0.1822(6) 0.0819(4) 0.1444(3) 0.062(2) Uani 1 1 d .
O6 O 0.2868(7) 0.3612(4) 0.0626(3) 0.068(2) Uani 1 1 d .
C1 C 0.4309(7) 0.1460(4) 0.2735(3) 0.0287(19) Uani 1 1 d .
C2 C 0.4443(8) 0.0702(5) 0.3009(4) 0.047(3) Uani 1 1 d .
C3 C 0.5704(8) 0.0524(5) 0.3146(4) 0.055(3) Uani 1 1 d .
H3D H 0.6021 0.0831 0.3463 0.082 Uiso 1 1 d R
H3E H 0.6147 0.0612 0.2806 0.082 Uiso 1 1 d R
H3F H 0.5778 0.0013 0.3258 0.082 Uiso 1 1 d R
C4 C 0.3951(10) 0.0098(5) 0.2586(5) 0.071(4) Uani 1 1 d .
H4A H 0.4228 -0.0377 0.2728 0.106 Uiso 1 1 d R
H4B H 0.4234 0.0184 0.2204 0.106 Uiso 1 1 d R
H4C H 0.3086 0.0108 0.2562 0.106 Uiso 1 1 d R
C5 C 0.3758(11) 0.0701(7) 0.3539(5) 0.094(5) Uani 1 1 d .
H5A H 0.3831 0.0227 0.3728 0.141 Uiso 1 1 d R
H5B H 0.2924 0.0801 0.3432 0.141 Uiso 1 1 d R
H5C H 0.4074 0.1078 0.3804 0.141 Uiso 1 1 d R
C6 C 0.1782(7) 0.3029(4) 0.3133(3) 0.0263(18) Uani 1 1 d .
C7 C 0.1804(7) 0.3156(5) 0.3789(3) 0.034(2) Uani 1 1 d .
C8 C 0.3021(8) 0.3099(6) 0.4087(4) 0.049(3) Uani 1 1 d .
H8D H 0.3544 0.3457 0.3925 0.073 Uiso 1 1 d R
H8E H 0.3335 0.2610 0.4032 0.073 Uiso 1 1 d R
H8F H 0.2976 0.3192 0.4499 0.073 Uiso 1 1 d R
C9 C 0.1037(9) 0.2574(6) 0.4019(4) 0.056(3) Uani 1 1 d .
H9A H 0.1003 0.2636 0.4435 0.085 Uiso 1 1 d R
H9B H 0.1367 0.2096 0.3939 0.085 Uiso 1 1 d R
H9C H 0.0239 0.2611 0.3833 0.085 Uiso 1 1 d R
C10 C 0.1310(9) 0.3904(5) 0.3885(4) 0.054(3) Uani 1 1 d .
H10A H 0.1804 0.4269 0.3713 0.081 Uiso 1 1 d R
H10B H 0.1299 0.3995 0.4299 0.081 Uiso 1 1 d R
H10C H 0.0504 0.3933 0.3707 0.081 Uiso 1 1 d R
C11 C 0.6397(7) 0.1587(4) 0.1493(3) 0.0249(18) Uani 1 1 d .
C12 C 0.6282(7) 0.0901(4) 0.1138(3) 0.030(2) Uani 1 1 d .
C13 C 0.5028(8) 0.0806(5) 0.0876(4) 0.055(3) Uani 1 1 d .
H13A H 0.4958 0.0338 0.0677 0.082 Uiso 1 1 d R
H13B H 0.4836 0.1198 0.0602 0.082 Uiso 1 1 d R
H13C H 0.4479 0.0819 0.1183 0.082 Uiso 1 1 d R
C14 C 0.7110(10) 0.0998(5) 0.0658(4) 0.061(3) Uani 1 1 d .
H14A H 0.7921 0.1061 0.0823 0.092 Uiso 1 1 d R
H14B H 0.6873 0.1429 0.0432 0.092 Uiso 1 1 d R
H14C H 0.7069 0.0569 0.0409 0.092 Uiso 1 1 d R
C15 C 0.6616(9) 0.0215(5) 0.1486(4) 0.045(2) Uani 1 1 d .
H15A H 0.7457 0.0230 0.1610 0.067 Uiso 1 1 d R
H15B H 0.6453 -0.0216 0.1247 0.067 Uiso 1 1 d R
H15C H 0.6150 0.0193 0.1825 0.067 Uiso 1 1 d R
C16 C 0.8939(7) 0.3228(4) 0.1291(3) 0.0272(19) Uani 1 1 d .
C17 C 0.8914(7) 0.3416(5) 0.0648(3) 0.0291(19) Uani 1 1 d .
C18 C 0.7638(8) 0.3415(5) 0.0353(4) 0.044(2) Uani 1 1 d .
H18A H 0.7294 0.2929 0.0378 0.066 Uiso 1 1 d R
H18B H 0.7663 0.3552 -0.0053 0.066 Uiso 1 1 d R
H18C H 0.7153 0.3765 0.0548 0.066 Uiso 1 1 d R
C19 C 0.9672(8) 0.2832(6) 0.0391(4) 0.054(3) Uani 1 1 d .
H19A H 1.0481 0.2866 0.0564 0.081 Uiso 1 1 d R
H19B H 0.9675 0.2906 -0.0025 0.081 Uiso 1 1 d R
H19C H 0.9349 0.2351 0.0468 0.081 Uiso 1 1 d R
C20 C 0.9489(9) 0.4146(5) 0.0578(4) 0.051(3) Uani 1 1 d .
H20A H 0.8996 0.4526 0.0731 0.076 Uiso 1 1 d R
H20B H 0.9581 0.4237 0.0169 0.076 Uiso 1 1 d R
H20C H 1.0267 0.4147 0.0787 0.076 Uiso 1 1 d R
C21 C 0.0486(12) -0.0097(7) 0.1611(6) 0.100(5) Uani 1 1 d .
H21A H 0.0900 -0.0562 0.1661 0.149 Uiso 1 1 d R
H21B H -0.0303 -0.0180 0.1426 0.149 Uiso 1 1 d R
H21C H 0.0417 0.0129 0.1988 0.149 Uiso 1 1 d R
C22 C 0.1164(9) 0.0386(6) 0.1243(4) 0.047(3) Uani 1 1 d .
C23 C 0.1051(16) 0.0280(7) 0.0613(5) 0.128(7) Uani 1 1 d .
H23A H 0.0373 0.0554 0.0445 0.193 Uiso 1 1 d R
H23B H 0.0940 -0.0237 0.0527 0.193 Uiso 1 1 d R
H23C H 0.1773 0.0452 0.0448 0.193 Uiso 1 1 d R
C24 C 0.3349(9) 0.3872(6) 0.0239(4) 0.050(3) Uani 1 1 d .
C25 C 0.4307(10) 0.3511(7) -0.0035(6) 0.091(4) Uani 1 1 d .
H25A H 0.5064 0.3684 0.0141 0.136 Uiso 1 1 d R
H25B H 0.4257 0.3620 -0.0447 0.136 Uiso 1 1 d R
H25C H 0.4248 0.2985 0.0021 0.136 Uiso 1 1 d R
C26 C 0.3028(16) 0.4605(8) 0.0037(7) 0.162(9) Uani 1 1 d .
H26A H 0.2175 0.4676 0.0053 0.243 Uiso 1 1 d R
H26B H 0.3246 0.4667 -0.0359 0.243 Uiso 1 1 d R
H26C H 0.3450 0.4963 0.0285 0.243 Uiso 1 1 d R

loop_
_atom_site_aniso_label
_atom_site_aniso_U_11
_atom_site_aniso_U_22
_atom_site_aniso_U_33
_atom_site_aniso_U_23
_atom_site_aniso_U_13
_atom_site_aniso_U_12
Pt1 0.01693(17) 0.02513(18) 0.02535(18) 0.00210(13) 0.00017(12) 0.00080(13)
Pt2 0.01720(17) 0.02718(18) 0.02595(18) -0.00203(14) -0.00013(12) 0.00108(13)
Tl1 0.01842(17) 0.02681(17) 0.0475(2) -0.00005(15) 0.00336(14) 0.00061(14)
Tl2 0.01967(17) 0.03390(19) 0.0461(2) -0.00254(16) 0.00032(14) 0.00069(15)
P1 0.0511(17) 0.0456(16) 0.0391(15) 0.0012(12) 0.0175(12) -0.0004(13)
P2 0.073(2) 0.0478(18) 0.0579(19) 0.0019(15) 0.0025(17) -0.0204(16)
F1 0.178(9) 0.110(6) 0.050(4) 0.011(4) 0.004(5) 0.050(6)
F2 0.225(10) 0.064(5) 0.084(6) -0.015(4) 0.057(6) -0.031(6)
F3 0.059(5) 0.144(7) 0.108(6) -0.029(5) 0.022(4) 0.000(5)
F4 0.053(5) 0.205(10) 0.142(8) -0.063(7) 0.038(5) 0.002(6)
F5 0.248(11) 0.064(5) 0.109(7) -0.029(5) 0.095(7) -0.073(6)
F6 0.138(7) 0.113(6) 0.061(5) -0.001(4) -0.035(4) 0.038(5)
F7 0.200(11) 0.137(9) 0.142(9) -0.074(7) 0.069(8) -0.045(8)
F8 0.067(5) 0.086(5) 0.127(7) 0.021(5) 0.024(4) -0.024(4)
F9 0.109(7) 0.150(9) 0.179(10) 0.055(7) -0.050(7) -0.040(7)
F10 0.121(7) 0.165(8) 0.083(6) 0.010(5) 0.022(5) -0.070(6)
F11 0.116(8) 0.223(12) 0.254(14) 0.177(11) 0.003(8) 0.022(8)
F12 0.391(19) 0.104(7) 0.174(11) -0.081(7) 0.185(12) -0.120(10)
N1 0.022(4) 0.028(4) 0.031(4) 0.007(3) -0.007(3) -0.006(3)
N2 0.022(4) 0.035(4) 0.026(4) 0.001(3) -0.001(3) 0.001(3)
N3 0.026(4) 0.029(4) 0.034(4) 0.004(3) 0.002(3) -0.001(3)
N4 0.040(4) 0.015(3) 0.031(4) 0.001(3) 0.000(3) 0.000(3)
N5 0.032(4) 0.025(4) 0.032(4) 0.001(3) -0.001(3) 0.006(3)
N6 0.021(4) 0.032(4) 0.028(4) -0.004(3) -0.001(3) 0.004(3)
N7 0.018(4) 0.041(4) 0.030(4) -0.002(3) 0.001(3) 0.006(3)
N8 0.023(4) 0.036(4) 0.029(4) -0.001(3) -0.004(3) -0.002(3)
O1 0.029(3) 0.030(3) 0.039(3) 0.009(3) -0.008(3) 0.000(3)
O2 0.024(3) 0.056(4) 0.029(3) -0.003(3) -0.007(3) 0.015(3)
O3 0.030(3) 0.028(3) 0.038(3) -0.006(3) 0.002(3) -0.003(3)
O4 0.021(3) 0.063(4) 0.032(3) 0.006(3) -0.009(3) -0.011(3)
O5 0.067(5) 0.062(5) 0.057(5) -0.011(4) -0.003(4) -0.031(4)
O6 0.097(6) 0.058(5) 0.053(5) 0.017(4) 0.030(4) -0.003(4)
C1 0.029(5) 0.024(4) 0.034(5) 0.010(4) 0.010(4) -0.004(4)
C2 0.043(6) 0.042(6) 0.055(6) 0.027(5) 0.006(5) 0.001(5)
C3 0.054(7) 0.047(6) 0.063(7) 0.030(5) 0.008(5) 0.019(5)
C4 0.075(9) 0.042(7) 0.094(9) 0.021(6) -0.007(7) -0.010(6)
C5 0.119(11) 0.084(9) 0.086(10) 0.067(8) 0.065(9) 0.053(9)
C6 0.020(4) 0.030(5) 0.028(4) -0.004(4) -0.003(3) -0.002(4)
C7 0.030(5) 0.048(6) 0.024(4) 0.002(4) -0.003(4) 0.006(4)
C8 0.036(6) 0.081(8) 0.029(5) -0.003(5) 0.000(4) 0.017(5)
C9 0.066(8) 0.062(7) 0.043(6) 0.007(5) 0.013(5) -0.005(6)
C10 0.058(7) 0.073(8) 0.030(5) -0.011(5) 0.000(5) 0.028(6)
C11 0.021(4) 0.028(5) 0.026(4) -0.002(4) 0.002(3) -0.002(4)
C12 0.031(5) 0.028(5) 0.031(5) -0.013(4) 0.002(4) -0.003(4)
C13 0.052(7) 0.045(6) 0.064(7) -0.019(5) -0.022(5) -0.001(5)
C14 0.092(9) 0.049(7) 0.045(6) -0.018(5) 0.027(6) -0.011(6)
C15 0.053(6) 0.029(5) 0.053(6) -0.005(5) 0.001(5) -0.002(5)
C16 0.027(5) 0.026(5) 0.028(4) -0.003(4) -0.001(4) 0.001(4)
C17 0.027(5) 0.036(5) 0.024(4) -0.005(4) -0.001(3) -0.008(4)
C18 0.038(6) 0.057(7) 0.035(5) 0.008(5) -0.009(4) 0.005(5)
C19 0.051(7) 0.071(8) 0.040(6) -0.012(5) 0.008(5) 0.009(6)
C20 0.062(7) 0.050(6) 0.038(6) 0.012(5) -0.009(5) -0.018(5)
C21 0.112(12) 0.094(10) 0.100(11) -0.034(9) 0.060(9) -0.056(9)
C22 0.038(6) 0.048(6) 0.054(7) -0.009(5) -0.003(5) 0.000(5)
C23 0.24(2) 0.075(10) 0.064(10) 0.010(8) -0.048(11) -0.049(12)
C24 0.058(7) 0.048(6) 0.047(6) 0.010(5) 0.015(5) 0.005(5)
C25 0.069(9) 0.092(10) 0.114(12) -0.003(9) 0.031(8) 0.027(8)
C26 0.22(2) 0.121(14) 0.156(17) 0.094(12) 0.122(15) 0.104(14)

loop_
_atom_type_symbol
_atom_type_description
_atom_type_scat_dispersion_real
_atom_type_scat_dispersion_imag
_atom_type_scat_source
C C 0.0033 0.0016 'International Tables Vol C Tables 4.2.6.8 and 6.1.1.4'
H H 0.0000 0.0000 'International Tables Vol C Tables 4.2.6.8 and 6.1.1.4'
N N 0.0061 0.0033 'International Tables Vol C Tables 4.2.6.8 and 6.1.1.4'
O O 0.0106 0.0060 'International Tables Vol C Tables 4.2.6.8 and 6.1.1.4'
F F 0.0171 0.0103 'International Tables Vol C Tables 4.2.6.8 and 6.1.1.4'
P P 0.1023 0.0942 'International Tables Vol C Tables 4.2.6.8 and 6.1.1.4'
Pt Pt -1.7033 8.3905 'International Tables Vol C Tables 4.2.6.8 and 6.1.1.4'
Tl Tl -2.8358 9.6688 'International Tables Vol C Tables 4.2.6.8 and 6.1.1.4'

loop_
_geom_angle_atom_site_label_1
_geom_angle_atom_site_label_2
_geom_angle_atom_site_label_3
_geom_angle
_geom_angle_site_symmetry_1
_geom_angle_site_symmetry_3
N1 Pt1 N2 88.9(3) . .
N1 Pt1 N3 178.7(3) . .
N2 Pt1 N3 90.0(3) . .
N1 Pt1 N4 88.6(3) . .
N2 Pt1 N4 177.2(3) . .
N3 Pt1 N4 92.6(3) . .
N1 Pt1 Tl1 87.59(18) . .
N2 Pt1 Tl1 86.26(18) . .
N3 Pt1 Tl1 93.02(18) . .
N4 Pt1 Tl1 92.55(18) . .
N1 Pt1 Tl2 90.94(18) . 1_455
N2 Pt1 Tl2 83.07(18) . 1_455
N3 Pt1 Tl2 88.26(18) . 1_455
N4 Pt1 Tl2 98.05(18) . 1_455
Tl1 Pt1 Tl2 169.263(17) . 1_455
N5 Pt2 N6 87.9(3) . .
N5 Pt2 N7 178.4(3) . .
N6 Pt2 N7 90.5(3) . .
N5 Pt2 N8 89.4(3) . .
N6 Pt2 N8 176.9(2) . .
N7 Pt2 N8 92.2(3) . .
N5 Pt2 Tl1 87.01(19) . .
N6 Pt2 Tl1 88.25(18) . .
N7 Pt2 Tl1 92.96(17) . .
N8 Pt2 Tl1 90.05(18) . .
N5 Pt2 Tl2 90.48(19) . .
N6 Pt2 Tl2 82.36(18) . .
N7 Pt2 Tl2 89.28(17) . .
N8 Pt2 Tl2 99.23(18) . .
Tl1 Pt2 Tl2 170.370(17) . .
O1 Tl1 O3 90.21(18) . .
O1 Tl1 Pt2 85.71(12) . .
O3 Tl1 Pt2 69.49(12) . .
O1 Tl1 Pt1 70.10(12) . .
O3 Tl1 Pt1 84.01(12) . .
Pt2 Tl1 Pt1 144.07(3) . .
O2 Tl2 O4 75.12(19) 1_655 .
O2 Tl2 Pt1 70.92(12) 1_655 1_655
O4 Tl2 Pt1 85.54(12) . 1_655
O2 Tl2 Pt2 83.23(12) 1_655 .
O4 Tl2 Pt2 69.82(12) . .
Pt1 Tl2 Pt2 148.22(3) 1_655 .
F5 P1 F4 93.7(5) . .
F5 P1 F6 90.0(5) . .
F4 P1 F6 96.0(5) . .
F5 P1 F2 178.8(6) . .
F4 P1 F2 86.5(5) . .
F6 P1 F2 91.2(5) . .
F5 P1 F3 87.5(5) . .
F4 P1 F3 174.8(5) . .
F6 P1 F3 89.0(4) . .
F2 P1 F3 92.2(5) . .
F5 P1 F1 90.5(5) . .
F4 P1 F1 83.3(5) . .
F6 P1 F1 179.2(5) . .
F2 P1 F1 88.3(5) . .
F3 P1 F1 91.6(5) . .
F12 P2 F11 97.8(8) . .
F12 P2 F7 172.5(8) . .
F11 P2 F7 89.7(8) . .
F12 P2 F8 92.2(5) . .
F11 P2 F8 92.8(5) . .
F7 P2 F8 87.8(5) . .
F12 P2 F9 86.9(7) . .
F11 P2 F9 175.3(8) . .
F7 P2 F9 85.6(6) . .
F8 P2 F9 87.3(5) . .
F12 P2 F10 89.1(5) . .
F11 P2 F10 88.0(5) . .
F7 P2 F10 90.8(5) . .
F8 P2 F10 178.3(5) . .
F9 P2 F10 91.7(5) . .
C1 N1 Pt1 125.7(6) . .
C1 N1 H1 117.1 . .
Pt1 N1 H1 117.1 . .
C6 N2 Pt1 127.2(6) . .
C6 N2 H2 116.4 . .
Pt1 N2 H2 116.4 . .
Pt1 N3 H3A 109.5 . .
Pt1 N3 H3B 109.5 . .
H3A N3 H3B 109.5 . .
Pt1 N3 H3C 109.5 . .
H3A N3 H3C 109.5 . .
H3B N3 H3C 109.5 . .
Pt1 N4 H4D 109.3 . .
Pt1 N4 H4E 109.5 . .
H4D N4 H4E 109.5 . .
Pt1 N4 H4F 109.6 . .
H4D N4 H4F 109.5 . .
H4E N4 H4F 109.5 . .
C11 N5 Pt2 127.6(6) . .
C11 N5 H5 116.2 . .
Pt2 N5 H5 116.2 . .
C16 N6 Pt2 127.1(5) . .
C16 N6 H6 116.5 . .
Pt2 N6 H6 116.5 . .
Pt2 N7 H7A 109.5 . .
Pt2 N7 H7B 109.4 . .
H7A N7 H7B 109.5 . .
Pt2 N7 H7C 109.5 . .
H7A N7 H7C 109.5 . .
H7B N7 H7C 109.5 . .
Pt2 N8 H8A 109.4 . .
Pt2 N8 H8B 109.5 . .
H8A N8 H8B 109.5 . .
Pt2 N8 H8C 109.5 . .
H8A N8 H8C 109.5 . .
H8B N8 H8C 109.5 . .
C1 O1 Tl1 117.2(5) . .
C6 O2 Tl2 113.6(5) . 1_455
C11 O3 Tl1 116.4(5) . .
C16 O4 Tl2 112.2(5) . .
O1 C1 N1 122.7(7) . .
O1 C1 C2 117.5(8) . .
N1 C1 C2 119.6(8) . .
C3 C2 C5 111.6(9) . .
C3 C2 C1 110.9(8) . .
C5 C2 C1 107.4(8) . .
C3 C2 C4 106.1(9) . .
C5 C2 C4 109.6(10) . .
C1 C2 C4 111.3(8) . .
C2 C3 H3D 109.6 . .
C2 C3 H3E 109.3 . .
H3D C3 H3E 109.5 . .
C2 C3 H3F 109.5 . .
H3D C3 H3F 109.5 . .
H3E C3 H3F 109.5 . .
C2 C4 H4A 109.3 . .
C2 C4 H4B 109.5 . .
H4A C4 H4B 109.5 . .
C2 C4 H4C 109.7 . .
H4A C4 H4C 109.5 . .
H4B C4 H4C 109.5 . .
C2 C5 H5A 109.7 . .
C2 C5 H5B 109.6 . .
H5A C5 H5B 109.5 . .
C2 C5 H5C 109.2 . .
H5A C5 H5C 109.5 . .
H5B C5 H5C 109.5 . .
O2 C6 N2 121.6(7) . .
O2 C6 C7 118.1(7) . .
N2 C6 C7 120.2(7) . .
C9 C7 C8 108.7(8) . .
C9 C7 C10 111.6(8) . .
C8 C7 C10 109.4(8) . .
C9 C7 C6 105.9(7) . .
C8 C7 C6 113.5(7) . .
C10 C7 C6 107.7(7) . .
C7 C8 H8D 109.6 . .
C7 C8 H8E 109.5 . .
H8D C8 H8E 109.5 . .
C7 C8 H8F 109.4 . .
H8D C8 H8F 109.5 . .
H8E C8 H8F 109.5 . .
C7 C9 H9A 109.4 . .
C7 C9 H9B 109.5 . .
H9A C9 H9B 109.5 . .
C7 C9 H9C 109.4 . .
H9A C9 H9C 109.5 . .
H9B C9 H9C 109.5 . .
C7 C10 H10A 109.7 . .
C7 C10 H10B 109.4 . .
H10A C10 H10B 109.5 . .
C7 C10 H10C 109.4 . .
H10A C10 H10C 109.5 . .
H10B C10 H10C 109.5 . .
O3 C11 N5 120.3(7) . .
O3 C11 C12 119.5(7) . .
N5 C11 C12 120.1(7) . .
C11 C12 C14 105.7(7) . .
C11 C12 C13 111.0(7) . .
C14 C12 C13 109.2(8) . .
C11 C12 C15 112.9(7) . .
C14 C12 C15 110.1(7) . .
C13 C12 C15 107.8(7) . .
C12 C13 H13A 109.6 . .
C12 C13 H13B 109.6 . .
H13A C13 H13B 109.5 . .
C12 C13 H13C 109.2 . .
H13A C13 H13C 109.5 . .
H13B C13 H13C 109.5 . .
C12 C14 H14A 109.7 . .
C12 C14 H14B 109.3 . .
H14A C14 H14B 109.5 . .
C12 C14 H14C 109.5 . .
H14A C14 H14C 109.5 . .
H14B C14 H14C 109.5 . .
C12 C15 H15A 109.4 . .
C12 C15 H15B 109.6 . .
H15A C15 H15B 109.5 . .
C12 C15 H15C 109.4 . .
H15A C15 H15C 109.5 . .
H15B C15 H15C 109.5 . .
O4 C16 N6 121.5(8) . .
O4 C16 C17 118.9(7) . .
N6 C16 C17 119.5(7) . .
C20 C17 C19 109.0(7) . .
C20 C17 C16 109.1(6) . .
C19 C17 C16 104.5(7) . .
C20 C17 C18 110.4(7) . .
C19 C17 C18 111.0(7) . .
C16 C17 C18 112.6(7) . .
C17 C18 H18A 109.6 . .
C17 C18 H18B 109.7 . .
H18A C18 H18B 109.5 . .
C17 C18 H18C 109.2 . .
H18A C18 H18C 109.5 . .
H18B C18 H18C 109.5 . .
C17 C19 H19A 109.4 . .
C17 C19 H19B 109.3 . .
H19A C19 H19B 109.5 . .
C17 C19 H19C 109.7 . .
H19A C19 H19C 109.5 . .
H19B C19 H19C 109.5 . .
C17 C20 H20A 109.6 . .
C17 C20 H20B 109.5 . .
H20A C20 H20B 109.5 . .
C17 C20 H20C 109.3 . .
H20A C20 H20C 109.5 . .
H20B C20 H20C 109.5 . .
C22 C21 H21A 109.2 . .
C22 C21 H21B 109.5 . .
H21A C21 H21B 109.5 . .
C22 C21 H21C 109.7 . .
H21A C21 H21C 109.5 . .
H21B C21 H21C 109.5 . .
O5 C22 C23 119.9(11) . .
O5 C22 C21 121.2(10) . .
C23 C22 C21 118.8(11) . .
C22 C23 H23A 109.9 . .
C22 C23 H23B 109.4 . .
H23A C23 H23B 109.5 . .
C22 C23 H23C 109.2 . .
H23A C23 H23C 109.5 . .
H23B C23 H23C 109.5 . .
O6 C24 C25 122.9(11) . .
O6 C24 C26 119.8(10) . .
C25 C24 C26 117.2(10) . .
C24 C25 H25A 109.1 . .
C24 C25 H25B 109.8 . .
H25A C25 H25B 109.5 . .
C24 C25 H25C 109.5 . .
H25A C25 H25C 109.5 . .
H25B C25 H25C 109.5 . .
C24 C26 H26A 109.6 . .
C24 C26 H26B 109.6 . .
H26A C26 H26B 109.5 . .
C24 C26 H26C 109.2 . .
H26A C26 H26C 109.5 . .
H26B C26 H26C 109.5 . .

loop_
_geom_bond_atom_site_label_1
_geom_bond_atom_site_label_2
_geom_bond_distance
_geom_bond_site_symmetry_2
Pt1 N1 1.988(6) .
Pt1 N2 2.017(6) .
Pt1 N3 2.047(6) .
Pt1 N4 2.060(6) .
Pt1 Tl1 2.9357(13) .
Pt1 Tl2 3.0115(14) 1_455
Pt2 N5 2.000(7) .
Pt2 N6 2.002(6) .
Pt2 N7 2.069(6) .
Pt2 N8 2.076(6) .
Pt2 Tl1 2.9285(13) .
Pt2 Tl2 3.0440(14) .
Tl1 O1 2.627(5) .
Tl1 O3 2.688(5) .
Tl2 O2 2.513(6) 1_655
Tl2 O4 2.548(6) .
Tl2 Pt1 3.0115(14) 1_655
P1 F5 1.509(7) .
P1 F4 1.524(7) .
P1 F6 1.527(7) .
P1 F2 1.541(7) .
P1 F3 1.542(7) .
P1 F1 1.592(7) .
P2 F12 1.500(9) .
P2 F11 1.504(10) .
P2 F7 1.527(9) .
P2 F8 1.543(7) .
P2 F9 1.582(9) .
P2 F10 1.591(7) .
N1 C1 1.309(10) .
N1 H1 0.8800 .
N2 C6 1.308(9) .
N2 H2 0.8800 .
N3 H3A 0.9100 .
N3 H3B 0.9100 .
N3 H3C 0.9100 .
N4 H4D 0.9100 .
N4 H4E 0.9100 .
N4 H4F 0.9100 .
N5 C11 1.300(10) .
N5 H5 0.8800 .
N6 C16 1.328(10) .
N6 H6 0.8800 .
N7 H7A 0.9100 .
N7 H7B 0.9100 .
N7 H7C 0.9100 .
N8 H8A 0.9100 .
N8 H8B 0.9100 .
N8 H8C 0.9100 .
O1 C1 1.252(9) .
O2 C6 1.244(9) .
O2 Tl2 2.513(6) 1_455
O3 C11 1.259(9) .
O4 C16 1.216(9) .
O5 C22 1.170(11) .
O6 C24 1.186(10) .
C1 C2 1.540(11) .
C2 C3 1.483(12) .
C2 C5 1.505(13) .
C2 C4 1.564(14) .
C3 H3D 0.9800 .
C3 H3E 0.9800 .
C3 H3F 0.9800 .
C4 H4A 0.9800 .
C4 H4B 0.9800 .
C4 H4C 0.9800 .
C5 H5A 0.9800 .
C5 H5B 0.9800 .
C5 H5C 0.9800 .
C6 C7 1.545(11) .
C7 C9 1.503(12) .
C7 C8 1.509(11) .
C7 C10 1.512(12) .
C8 H8D 0.9800 .
C8 H8E 0.9800 .
C8 H8F 0.9800 .
C9 H9A 0.9800 .
C9 H9B 0.9800 .
C9 H9C 0.9800 .
C10 H10A 0.9800 .
C10 H10B 0.9800 .
C10 H10C 0.9800 .
C11 C12 1.512(10) .
C12 C14 1.519(11) .
C12 C13 1.521(11) .
C12 C15 1.537(12) .
C13 H13A 0.9800 .
C13 H13B 0.9800 .
C13 H13C 0.9800 .
C14 H14A 0.9800 .
C14 H14B 0.9800 .
C14 H14C 0.9800 .
C15 H15A 0.9800 .
C15 H15B 0.9800 .
C15 H15C 0.9800 .
C16 C17 1.537(11) .
C17 C20 1.509(11) .
C17 C19 1.525(11) .
C17 C18 1.561(11) .
C18 H18A 0.9800 .
C18 H18B 0.9800 .
C18 H18C 0.9800 .
C19 H19A 0.9800 .
C19 H19B 0.9800 .
C19 H19C 0.9800 .
C20 H20A 0.9800 .
C20 H20B 0.9800 .
C20 H20C 0.9800 .
C21 C22 1.487(14) .
C21 H21A 0.9800 .
C21 H21B 0.9800 .
C21 H21C 0.9800 .
C22 C23 1.478(15) .
C23 H23A 0.9800 .
C23 H23B 0.9800 .
C23 H23C 0.9800 .
C24 C25 1.458(13) .
C24 C26 1.468(14) .
C25 H25A 0.9800 .
C25 H25B 0.9800 .
C25 H25C 0.9800 .
C26 H26A 0.9800 .
C26 H26B 0.9800 .
C26 H26C 0.9800 .

loop_
_geom_torsion_atom_site_label_1
_geom_torsion_atom_site_label_2
_geom_torsion_atom_site_label_3
_geom_torsion_atom_site_label_4
_geom_torsion
_geom_torsion_site_symmetry_1
_geom_torsion_site_symmetry_4
N5 Pt2 Tl1 O1 64.6(2) . .
N6 Pt2 Tl1 O1 152.6(2) . .
N7 Pt2 Tl1 O1 -117.0(2) . .
N8 Pt2 Tl1 O1 -24.8(2) . .
N5 Pt2 Tl1 O3 -27.2(2) . .
N6 Pt2 Tl1 O3 60.8(2) . .
N7 Pt2 Tl1 O3 151.2(2) . .
N8 Pt2 Tl1 O3 -116.7(2) . .
N5 Pt2 Tl1 Pt1 17.86(19) . .
N6 Pt2 Tl1 Pt1 105.85(18) . .
N7 Pt2 Tl1 Pt1 -163.75(18) . .
N8 Pt2 Tl1 Pt1 -71.57(18) . .
N1 Pt1 Tl1 O1 -25.9(2) . .
N2 Pt1 Tl1 O1 63.1(2) . .
N3 Pt1 Tl1 O1 152.9(2) . .
N4 Pt1 Tl1 O1 -114.4(2) . .
Tl2 Pt1 Tl1 O1 56.36(16) 1_455 .
N1 Pt1 Tl1 O3 66.5(2) . .
N2 Pt1 Tl1 O3 155.5(2) . .
N3 Pt1 Tl1 O3 -114.7(2) . .
N4 Pt1 Tl1 O3 -22.0(2) . .
Tl2 Pt1 Tl1 O3 148.77(14) 1_455 .
N1 Pt1 Tl1 Pt2 24.66(19) . .
N2 Pt1 Tl1 Pt2 113.68(19) . .
N3 Pt1 Tl1 Pt2 -156.49(19) . .
N4 Pt1 Tl1 Pt2 -63.79(17) . .
Tl2 Pt1 Tl1 Pt2 106.95(8) 1_455 .
N5 Pt2 Tl2 O2 -166.9(2) . 1_655
N6 Pt2 Tl2 O2 105.2(2) . 1_655
N7 Pt2 Tl2 O2 14.7(2) . 1_655
N8 Pt2 Tl2 O2 -77.4(2) . 1_655
N5 Pt2 Tl2 O4 116.5(2) . .
N6 Pt2 Tl2 O4 28.7(2) . .
N7 Pt2 Tl2 O4 -61.9(2) . .
N8 Pt2 Tl2 O4 -154.0(2) . .
N5 Pt2 Tl2 Pt1 157.81(19) . 1_655
N6 Pt2 Tl2 Pt1 70.00(18) . 1_655
N7 Pt2 Tl2 Pt1 -20.60(18) . 1_655
N8 Pt2 Tl2 Pt1 -112.67(19) . 1_655
N2 Pt1 N1 C1 -52.2(7) . .
N4 Pt1 N1 C1 126.7(7) . .
Tl1 Pt1 N1 C1 34.1(6) . .
Tl2 Pt1 N1 C1 -135.3(6) 1_455 .
N1 Pt1 N2 C6 -116.4(7) . .
N3 Pt1 N2 C6 63.0(7) . .
Tl1 Pt1 N2 C6 156.0(7) . .
Tl2 Pt1 N2 C6 -25.3(7) 1_455 .
N6 Pt2 N5 C11 -50.6(7) . .
N8 Pt2 N5 C11 127.8(7) . .
Tl1 Pt2 N5 C11 37.7(7) . .
Tl2 Pt2 N5 C11 -133.0(7) . .
N5 Pt2 N6 C16 -118.5(7) . .
N7 Pt2 N6 C16 61.5(7) . .
Tl1 Pt2 N6 C16 154.5(7) . .
Tl2 Pt2 N6 C16 -27.7(6) . .
O3 Tl1 O1 C1 -47.9(6) . .
Pt2 Tl1 O1 C1 -117.3(5) . .
Pt1 Tl1 O1 C1 35.7(5) . .
O1 Tl1 O3 C11 -47.3(5) . .
Pt2 Tl1 O3 C11 38.1(5) . .
Pt1 Tl1 O3 C11 -117.2(5) . .
O2 Tl2 O4 C16 -136.4(6) 1_655 .
Pt1 Tl2 O4 C16 152.2(5) 1_655 .
Pt2 Tl2 O4 C16 -48.2(5) . .
Tl1 O1 C1 N1 -27.2(10) . .
Tl1 O1 C1 C2 156.6(6) . .
Pt1 N1 C1 O1 -10.7(11) . .
Pt1 N1 C1 C2 165.4(6) . .
O1 C1 C2 C3 -37.4(12) . .
N1 C1 C2 C3 146.3(8) . .
O1 C1 C2 C5 84.8(11) . .
N1 C1 C2 C5 -91.5(11) . .
O1 C1 C2 C4 -155.3(8) . .
N1 C1 C2 C4 28.4(12) . .
Tl2 O2 C6 N2 47.3(10) 1_455 .
Tl2 O2 C6 C7 -134.0(6) 1_455 .
Pt1 N2 C6 O2 -8.4(12) . .
Pt1 N2 C6 C7 172.9(6) . .
O2 C6 C7 C9 65.6(10) . .
N2 C6 C7 C9 -115.6(9) . .
O2 C6 C7 C8 -175.2(8) . .
N2 C6 C7 C8 3.6(12) . .
O2 C6 C7 C10 -53.9(10) . .
N2 C6 C7 C10 124.9(8) . .
Tl1 O3 C11 N5 -28.1(9) . .
Tl1 O3 C11 C12 155.8(5) . .
Pt2 N5 C11 O3 -12.3(11) . .
Pt2 N5 C11 C12 163.7(5) . .
O3 C11 C12 C14 91.1(9) . .
N5 C11 C12 C14 -85.0(10) . .
O3 C11 C12 C13 -27.3(11) . .
N5 C11 C12 C13 156.7(8) . .
O3 C11 C12 C15 -148.5(7) . .
N5 C11 C12 C15 35.4(10) . .
Tl2 O4 C16 N6 49.7(9) . .
Tl2 O4 C16 C17 -127.3(6) . .
Pt2 N6 C16 O4 -8.2(12) . .
Pt2 N6 C16 C17 168.8(5) . .
O4 C16 C17 C20 -50.7(11) . .
N6 C16 C17 C20 132.3(8) . .
O4 C16 C17 C19 65.8(10) . .
N6 C16 C17 C19 -111.3(8) . .
O4 C16 C17 C18 -173.6(8) . .
N6 C16 C17 C18 9.3(11) . .
